data_2243723
loop_
_publ_author_name
'Pham, Duyen N. K.'
'Chadeayne, Andrew R.'
'Golen, James A.'
'Manke, David R.'

_publ_section_title
;
 Psilacetin derivatives: fumarate salts of the methyl--ethyl,
 methyl--allyl and diallyl variants of the psilocin prodrug
;
_journal_coeditor_code HB7959
_journal_issue 2
_journal_name_full 'Acta Crystallographica Section E'
_journal_page_first 101
_journal_page_last 106
_journal_paper_doi 10.1107/S2056989021000116
_journal_volume 77
_journal_year 2021
_chemical_formula_iupac '2C18 H23 N2 O2 +, C4 H2 O4 2-, C4 H4 O4'
_chemical_formula_moiety '2(C18 H23 N2 O2 +), C4 H2 O4 2-, C4 H4 O4'
_chemical_formula_sum 'C44 H52 N4 O12'
_chemical_formula_weight 828.90
_chemical_name_systematic
;
Bis{[2-(4-acetyloxy-1<i>H</i>-indol-3-yl)ethyl]diprop-2-enylazanium}
but-2-enedioate--(<i>E</i>)-butenedioic acid (1/1)
;
_space_group_crystal_system monoclinic
_space_group_IT_number 15
_space_group_name_Hall '-C 2yc'
_space_group_name_H-M_alt 'C 1 2/c 1'
_atom_sites_solution_hydrogens mixed
_audit_creation_method
;
Olex2 1.3
(compiled 2020.11.12 svn.r5f609507 for OlexSys, GUI svn.r6226)
;
_cell_angle_alpha 90
_cell_angle_beta 111.614(2)
_cell_angle_gamma 90
_cell_formula_units_Z 4
_cell_length_a 23.6642(19)
_cell_length_b 8.4204(7)
_cell_length_c 23.4002(18)
_cell_measurement_reflns_used 9906
_cell_measurement_temperature 297(2)
_cell_measurement_theta_max 24.87
_cell_measurement_theta_min 2.59
_cell_volume 4334.9(6)
_computing_cell_refinement
;
SAINT (Bruker, 2018)
;
_computing_data_collection
;
APEX3 (Bruker, 2018)
;
_computing_data_reduction
;
SAINT (Bruker, 2018)
;
_computing_molecular_graphics
;
<i>OLEX2</i> (Dolomanov <i>et al.</i>,  2009)
;
_computing_publication_material
;
publCIF (Westrip, 2010)
;
_computing_structure_refinement
;
SHELXL2018 (Sheldrick, 2015b)
;
_computing_structure_solution
;
SHELXT2014 (Sheldrick, 2015a)
;
_diffrn_ambient_temperature 297.15
_diffrn_measured_fraction_theta_full 0.993
_diffrn_measured_fraction_theta_max 0.992
_diffrn_measurement_device_type 'Bruker D8 Venture CMOS'
_diffrn_measurement_method '\f and \w scans'
_diffrn_radiation_type MoK\a
_diffrn_radiation_wavelength 0.71073
_diffrn_reflns_av_R_equivalents 0.0404
_diffrn_reflns_av_unetI/netI 0.0120
_diffrn_reflns_limit_h_max 28
_diffrn_reflns_limit_h_min -28
_diffrn_reflns_limit_k_max 10
_diffrn_reflns_limit_k_min -10
_diffrn_reflns_limit_l_max 28
_diffrn_reflns_limit_l_min -28
_diffrn_reflns_number 99597
_diffrn_reflns_theta_full 25.242
_diffrn_reflns_theta_max 25.757
_diffrn_reflns_theta_min 2.590
_diffrn_source_current 30.0
_diffrn_source_power 1.5
_diffrn_source_voltage 50.0
_diffrn_standards_number 0
_exptl_absorpt_coefficient_mu 0.093
_exptl_absorpt_correction_T_max 0.7453
_exptl_absorpt_correction_T_min 0.7153
_exptl_absorpt_correction_type multi-scan
_exptl_absorpt_process_details
;
(SADABS; Bruker, 2018)
;
_exptl_crystal_colour colorless
_exptl_crystal_density_diffrn 1.270
_exptl_crystal_description block
_exptl_crystal_F_000 1760
_exptl_crystal_size_max 0.22
_exptl_crystal_size_mid 0.2
_exptl_crystal_size_min 0.12
_refine_diff_density_max 0.504
_refine_diff_density_min -0.295
_refine_ls_extinction_coef 0.0057(13)
_refine_ls_extinction_expression Fc^*^=kFc[1+0.001xFc^2^\l^3^/sin(2\q)]^-1/4^
_refine_ls_extinction_method
;
SHELXL2018 (Sheldrick, 2015b)
;
_refine_ls_goodness_of_fit_ref 1.056
_refine_ls_hydrogen_treatment mixed
_refine_ls_matrix_type full
_refine_ls_number_parameters 354
_refine_ls_number_reflns 4126
_refine_ls_number_restraints 114
_refine_ls_restrained_S_all 1.091
_refine_ls_R_factor_all 0.0613
_refine_ls_R_factor_gt 0.0509
_refine_ls_shift/su_max 0.001
_refine_ls_shift/su_mean 0.000
_refine_ls_structure_factor_coef Fsqd
_refine_ls_weighting_details 'w=1/[\s^2^(Fo^2^)+(0.0623P)^2^+3.3312P] where P=(Fo^2^+2Fc^2^)/3'
_refine_ls_weighting_scheme calc
_refine_ls_wR_factor_gt 0.1297
_refine_ls_wR_factor_ref 0.1396
_reflns_number_gt 3441
_reflns_number_total 4126
_reflns_threshold_expression 'I > 2\s(I)'
_cod_data_source_file hb7959sup1.cif
_cod_data_source_block III
_cod_database_code 2243723
_shelx_space_group_comment
;
The symmetry employed for this shelxl refinement is uniquely defined
by the following loop, which should always be used as a source of
symmetry information in preference to the above space-group names.
They are only intended as comments.
;
_shelx_estimated_absorpt_t_min 0.980
_shelx_estimated_absorpt_t_max 0.989

loop_
_space_group_symop_operation_xyz
'x, y, z'
'-x, y, -z+1/2'
'x+1/2, y+1/2, z'
'-x+1/2, y+1/2, -z+1/2'
'-x, -y, -z'
'x, -y, z-1/2'
'-x+1/2, -y+1/2, -z'
'x+1/2, -y+1/2, z-1/2'

loop_
_atom_site_type_symbol
_atom_site_label
_atom_site_fract_x
_atom_site_fract_y
_atom_site_fract_z
_atom_site_U_iso_or_equiv
_atom_site_adp_type
_atom_site_calc_flag
_atom_site_occupancy
_atom_site_disorder_assembly
_atom_site_disorder_group
O O3 0.43377(5) 0.84230(16) 0.40787(6) 0.0547(4) Uani d 1 . .
O O4 0.52519(5) 0.82545(19) 0.40300(6) 0.0650(4) Uani d 1 . .
N N1 0.15205(7) 0.5819(2) 0.16972(7) 0.0540(4) Uani d 1 . .
H H1 0.1284(8) 0.542(2) 0.1349(6) 0.065 Uiso d 1 . .
N N2 0.40861(6) 0.56750(17) 0.34003(6) 0.0444(4) Uani d 1 . .
H H2 0.4151(9) 0.6559(16) 0.3614(8) 0.053 Uiso d 1 . .
C C3 0.19478(8) 0.6147(2) 0.33073(8) 0.0533(5) Uani d 1 . .
C C4 0.14362(9) 0.5733(3) 0.34114(10) 0.0683(6) Uani d 1 . .
H H4 0.144072 0.571251 0.381042 0.082 Uiso calc 1 . .
C C5 0.09055(9) 0.5341(3) 0.29169(12) 0.0705(6) Uani d 1 . .
H H5 0.055901 0.506800 0.299318 0.085 Uiso calc 1 . .
C C6 0.08822(8) 0.5348(2) 0.23271(10) 0.0590(5) Uani d 1 . .
H H6 0.052601 0.509456 0.200080 0.071 Uiso calc 1 . .
C C7 0.14110(7) 0.5749(2) 0.22293(8) 0.0467(4) Uani d 1 . .
C C8 0.19553(7) 0.61618(19) 0.27159(8) 0.0432(4) Uani d 1 . .
C C9 0.24029(7) 0.6461(2) 0.24481(8) 0.0450(4) Uani d 1 . .
C C10 0.21169(8) 0.6216(2) 0.18357(9) 0.0537(5) Uani d 1 . .
H H10 0.230151 0.630485 0.154837 0.064 Uiso calc 1 . .
C C11 0.30631(7) 0.6867(2) 0.27697(9) 0.0496(4) Uani d 1 . .
H H11A 0.310383 0.771998 0.306092 0.060 Uiso calc 1 . .
H H11B 0.323061 0.722895 0.247150 0.060 Uiso calc 1 . .
C C12 0.34109(7) 0.5424(2) 0.31047(9) 0.0480(4) Uani d 1 . .
H H12A 0.325670 0.511823 0.341969 0.058 Uiso calc 1 . .
H H12B 0.333443 0.455047 0.281562 0.058 Uiso calc 1 . .
C C16 0.43581(9) 0.4308(3) 0.38317(11) 0.0664(6) Uani d 1 . .
H H16A 0.417335 0.427499 0.413909 0.080 Uiso calc 1 . .
H H16B 0.425604 0.332482 0.360012 0.080 Uiso calc 1 . .
C C17 0.50234(11) 0.4390(3) 0.41471(13) 0.0871(8) Uani d 1 . .
H H17 0.519123 0.527455 0.438803 0.105 Uiso calc 1 . .
C C18 0.53850(14) 0.3276(5) 0.41018(19) 0.1316(14) Uani d 1 . .
H H18A 0.522600 0.238260 0.386311 0.158 Uiso calc 1 . .
H H18B 0.580261 0.337274 0.430818 0.158 Uiso calc 1 . .
C C19 0.48981(7) 0.8722(2) 0.42812(8) 0.0467(4) Uani d 1 . .
C C20 0.51576(7) 0.9709(2) 0.48471(8) 0.0479(4) Uani d 1 . .
H H20 0.557205 0.992472 0.499179 0.057 Uiso calc 1 . .
O O5 0.6457(5) 0.730(3) 0.5379(4) 0.097(5) Uani d 0.48(4) A 1
O O6 0.6402(8) 0.822(2) 0.4447(8) 0.062(2) Uani d 0.48(4) A 1
H H6A 0.603390 0.828442 0.436178 0.094 Uiso calc 0.48(4) A 1
C C21 0.6647(8) 0.748(3) 0.4963(7) 0.060(3) Uani d 0.48(4) A 1
O O5A 0.6392(3) 0.645(2) 0.5186(10) 0.103(4) Uani d 0.52(4) A 2
O O6A 0.6418(7) 0.800(3) 0.4512(8) 0.084(4) Uani d 0.52(4) A 2
H H6AA 0.605462 0.793944 0.444863 0.126 Uiso calc 0.52(4) A 2
C C21A 0.6724(9) 0.727(3) 0.5011(8) 0.070(4) Uani d 0.52(4) A 2
C C22 0.73480(9) 0.7230(3) 0.51577(9) 0.0637(6) Uani d 1 . .
H H22 0.755398 0.666681 0.551626 0.076 Uiso calc 0.48(4) A 1
H H22A 0.757554 0.675587 0.553077 0.076 Uiso calc 0.52(4) A 2
C C13 0.43825(8) 0.5987(3) 0.29456(9) 0.0579(5) Uani d 1 . .
H H13A 0.470397 0.672837 0.316182 0.069 Uiso calc 0.099(4) B 1
H H13B 0.458837 0.499336 0.294117 0.069 Uiso calc 0.099(4) B 1
H H13C 0.427809 0.705354 0.278487 0.069 Uiso calc 0.901(4) B 2
H H13D 0.481992 0.594839 0.315899 0.069 Uiso calc 0.901(4) B 2
C C14 0.4188(10) 0.652(3) 0.2307(5) 0.0769(8) Uani d 0.099(4) B 1
H H14 0.423405 0.761671 0.228839 0.092 Uiso calc 0.099(4) B 1
C C15 0.397(3) 0.592(7) 0.1760(14) 0.1028(15) Uani d 0.099(4) B 1
H H15A 0.390253 0.483222 0.170924 0.123 Uiso calc 0.099(4) B 1
H H15B 0.388512 0.657311 0.141789 0.123 Uiso calc 0.099(4) B 1
C C14A 0.42144(12) 0.4880(3) 0.24310(12) 0.0769(8) Uani d 0.901(4) B 2
H H14A 0.428767 0.380233 0.251180 0.092 Uiso calc 0.901(4) B 2
C C15A 0.3967(3) 0.5342(6) 0.18674(15) 0.1028(15) Uani d 0.901(4) B 2
H H15C 0.389088 0.641456 0.177808 0.123 Uiso calc 0.901(4) B 2
H H15D 0.386609 0.460156 0.155046 0.123 Uiso calc 0.901(4) B 2
O O1 0.2254(8) 0.8833(10) 0.3924(13) 0.099(6) Uani d 0.38(4) C 1
O O2 0.2527(6) 0.645(2) 0.3753(9) 0.071(5) Uani d 0.38(4) C 1
C C1 0.3155(7) 0.789(2) 0.4602(7) 0.066(4) Uani d 0.38(4) C 1
H H1A 0.333536 0.689257 0.477037 0.098 Uiso calc 0.38(4) C 1
H H1B 0.313766 0.856311 0.492675 0.098 Uiso calc 0.38(4) C 1
H H1C 0.339598 0.839519 0.440153 0.098 Uiso calc 0.38(4) C 1
C C2 0.2529(8) 0.7621(19) 0.4148(8) 0.064(6) Uani d 0.38(4) C 1
O O1A 0.2133(4) 0.848(2) 0.4172(7) 0.102(4) Uani d 0.62(4) C 2
O O2A 0.2484(4) 0.6422(12) 0.3825(6) 0.063(2) Uani d 0.62(4) C 2
C C1A 0.3206(6) 0.772(2) 0.4660(6) 0.113(5) Uani d 0.62(4) C 2
H H1AA 0.350811 0.753864 0.448371 0.170 Uiso calc 0.62(4) C 2
H H1AB 0.321755 0.687720 0.493898 0.170 Uiso calc 0.62(4) C 2
H H1AC 0.328772 0.871404 0.487805 0.170 Uiso calc 0.62(4) C 2
C C2A 0.2590(5) 0.7784(14) 0.4159(6) 0.071(4) Uani d 0.62(4) C 2

loop_
_atom_site_aniso_label
_atom_site_aniso_U_11
_atom_site_aniso_U_22
_atom_site_aniso_U_33
_atom_site_aniso_U_12
_atom_site_aniso_U_13
_atom_site_aniso_U_23
O3 0.0303(6) 0.0649(8) 0.0582(7) -0.0035(5) 0.0039(5) -0.0155(6)
O4 0.0370(7) 0.0920(11) 0.0605(8) -0.0001(6) 0.0115(6) -0.0220(7)
N1 0.0411(8) 0.0576(9) 0.0510(9) 0.0042(7) 0.0024(6) -0.0055(7)
N2 0.0326(7) 0.0479(8) 0.0502(8) -0.0044(6) 0.0122(6) -0.0050(6)
C3 0.0375(9) 0.0627(11) 0.0553(10) 0.0019(8) 0.0119(8) -0.0016(9)
C4 0.0538(11) 0.0892(16) 0.0675(13) -0.0008(11) 0.0288(10) 0.0034(11)
C5 0.0405(10) 0.0807(15) 0.0945(16) -0.0076(10) 0.0299(11) -0.0024(12)
C6 0.0314(8) 0.0566(11) 0.0806(14) -0.0009(8) 0.0108(8) -0.0072(10)
C7 0.0343(8) 0.0396(9) 0.0584(10) 0.0039(6) 0.0079(7) -0.0025(7)
C8 0.0313(8) 0.0403(8) 0.0528(9) 0.0026(6) 0.0095(7) -0.0019(7)
C9 0.0348(8) 0.0417(9) 0.0553(10) 0.0021(7) 0.0128(7) -0.0009(7)
C10 0.0468(10) 0.0573(11) 0.0553(10) 0.0048(8) 0.0170(8) 0.0018(8)
C11 0.0353(8) 0.0457(9) 0.0664(11) -0.0047(7) 0.0170(8) -0.0052(8)
C12 0.0307(8) 0.0488(9) 0.0624(10) -0.0065(7) 0.0147(7) -0.0048(8)
C16 0.0520(11) 0.0612(12) 0.0793(14) -0.0024(9) 0.0163(10) 0.0168(10)
C17 0.0572(13) 0.0821(16) 0.0994(18) -0.0041(12) 0.0022(12) 0.0325(14)
C18 0.0713(18) 0.136(3) 0.169(4) 0.0369(19) 0.021(2) 0.068(3)
C19 0.0323(8) 0.0518(10) 0.0467(9) 0.0012(7) 0.0035(7) -0.0023(7)
C20 0.0288(7) 0.0548(10) 0.0505(9) -0.0047(7) 0.0033(6) -0.0049(8)
O5 0.053(3) 0.178(11) 0.073(3) 0.018(5) 0.037(2) 0.035(4)
O6 0.039(4) 0.086(4) 0.055(4) 0.004(3) 0.009(3) 0.024(3)
C21 0.021(3) 0.104(9) 0.054(4) 0.014(4) 0.014(3) 0.030(5)
O5A 0.055(2) 0.139(8) 0.120(7) -0.005(3) 0.039(3) 0.053(6)
O6A 0.033(4) 0.140(11) 0.079(6) 0.007(4) 0.021(4) 0.032(5)
C21A 0.051(8) 0.085(5) 0.073(6) 0.012(5) 0.021(5) 0.019(5)
C22 0.0401(10) 0.0906(15) 0.0582(11) 0.0058(10) 0.0156(8) 0.0138(11)
C13 0.0387(9) 0.0753(13) 0.0602(11) -0.0093(9) 0.0190(8) -0.0079(10)
C14 0.0792(17) 0.0819(17) 0.0850(19) -0.0242(14) 0.0481(15) -0.0265(14)
C15 0.0831(18) 0.165(4) 0.0664(19) -0.026(3) 0.0341(17) -0.027(2)
C14A 0.0792(17) 0.0819(17) 0.0850(19) -0.0242(14) 0.0481(15) -0.0265(14)
C15A 0.0831(18) 0.165(4) 0.0664(19) -0.026(3) 0.0341(17) -0.027(2)
O1 0.087(5) 0.069(4) 0.116(10) -0.002(3) 0.006(6) -0.008(4)
O2 0.043(4) 0.126(10) 0.045(4) -0.007(5) 0.015(3) -0.025(5)
C1 0.052(7) 0.099(8) 0.046(5) -0.009(6) 0.018(6) -0.016(5)
C2 0.040(6) 0.086(11) 0.048(7) -0.005(6) -0.005(5) 0.004(6)
O1A 0.076(3) 0.111(6) 0.101(5) 0.016(3) 0.013(3) -0.032(4)
O2A 0.040(2) 0.090(4) 0.052(4) 0.012(3) 0.009(2) -0.005(3)
C1A 0.067(5) 0.168(12) 0.075(5) -0.018(6) -0.009(4) -0.013(6)
C2A 0.066(6) 0.079(6) 0.070(6) -0.022(4) 0.027(5) -0.014(4)

loop_
_atom_type_symbol
_atom_type_description
_atom_type_scat_dispersion_real
_atom_type_scat_dispersion_imag
_atom_type_scat_source
C C 0.0033 0.0016 'International Tables Vol C Tables 4.2.6.8 and 6.1.1.4'
H H 0.0000 0.0000 'International Tables Vol C Tables 4.2.6.8 and 6.1.1.4'
N N 0.0061 0.0033 'International Tables Vol C Tables 4.2.6.8 and 6.1.1.4'
O O 0.0106 0.0060 'International Tables Vol C Tables 4.2.6.8 and 6.1.1.4'

loop_
_geom_angle_atom_site_label_1
_geom_angle_atom_site_label_2
_geom_angle_atom_site_label_3
_geom_angle_site_symmetry_1
_geom_angle_site_symmetry_3
_geom_angle
_geom_angle_publ_flag
C7 N1 H1 . . 124.6(14) ?
C7 N1 C10 . . 108.71(15) ?
C10 N1 H1 . . 124.6(14) ?
C12 N2 H2 . . 108.3(13) ?
C12 N2 C16 . . 108.62(13) ?
C16 N2 H2 . . 108.9(13) ?
C13 N2 H2 . . 103.1(13) ?
C13 N2 C12 . . 113.22(14) ?
C13 N2 C16 . . 114.38(15) ?
C4 C3 C8 . . 121.14(17) ?
C4 C3 O2 . . 126.9(12) ?
C4 C3 O2A . . 117.6(8) ?
C8 C3 O2 . . 111.7(12) ?
C8 C3 O2A . . 121.0(8) ?
C3 C4 H4 . . 120.1 ?
C3 C4 C5 . . 119.9(2) ?
C5 C4 H4 . . 120.1 ?
C4 C5 H5 . . 119.1 ?
C6 C5 C4 . . 121.79(18) ?
C6 C5 H5 . . 119.1 ?
C5 C6 H6 . . 121.2 ?
C5 C6 C7 . . 117.65(18) ?
C7 C6 H6 . . 121.2 ?
N1 C7 C6 . . 130.13(17) ?
N1 C7 C8 . . 107.57(15) ?
C6 C7 C8 . . 122.29(18) ?
C3 C8 C7 . . 117.24(15) ?
C3 C8 C9 . . 135.79(15) ?
C7 C8 C9 . . 106.93(15) ?
C8 C9 C11 . . 128.22(16) ?
C10 C9 C8 . . 105.82(15) ?
C10 C9 C11 . . 125.87(16) ?
N1 C10 H10 . . 124.5 ?
C9 C10 N1 . . 110.92(16) ?
C9 C10 H10 . . 124.5 ?
C9 C11 H11A . . 109.6 ?
C9 C11 H11B . . 109.6 ?
C9 C11 C12 . . 110.08(14) ?
H11A C11 H11B . . 108.2 ?
C12 C11 H11A . . 109.6 ?
C12 C11 H11B . . 109.6 ?
N2 C12 C11 . . 114.08(14) ?
N2 C12 H12A . . 108.7 ?
N2 C12 H12B . . 108.7 ?
C11 C12 H12A . . 108.7 ?
C11 C12 H12B . . 108.7 ?
H12A C12 H12B . . 107.6 ?
N2 C16 H16A . . 108.7 ?
N2 C16 H16B . . 108.7 ?
H16A C16 H16B . . 107.6 ?
C17 C16 N2 . . 114.37(17) ?
C17 C16 H16A . . 108.7 ?
C17 C16 H16B . . 108.7 ?
C16 C17 H17 . . 118.7 ?
C18 C17 C16 . . 122.6(3) ?
C18 C17 H17 . . 118.7 ?
C17 C18 H18A . . 120.0 ?
C17 C18 H18B . . 120.0 ?
H18A C18 H18B . . 120.0 ?
O3 C19 C20 . . 118.57(15) ?
O4 C19 O3 . . 123.72(16) ?
O4 C19 C20 . . 117.70(14) ?
C19 C20 H20 . . 117.8 ?
C20 C20 C19 5_676 . 124.40(19) ?
C20 C20 H20 5_676 . 117.8 ?
C21 O6 H6A . . 109.5 ?
O5 C21 O6 . . 129.4(19) ?
O5 C21 C22 . . 114.3(14) ?
O6 C21 C22 . . 113.7(10) ?
C21A O6A H6AA . . 109.5 ?
O5A C21A O6A . . 111(2) ?
O5A C21A C22 . . 131.5(18) ?
O6A C21A C22 . . 115.3(11) ?
C21 C22 H22 . . 118.6 ?
C21A C22 H22A . . 115.9 ?
C22 C22 C21 7_666 . 122.7(5) ?
C22 C22 C21A 7_666 . 128.2(7) ?
C22 C22 H22 7_666 . 118.6 ?
C22 C22 H22A 7_666 . 115.9 ?
N2 C13 H13A . . 103.0 ?
N2 C13 H13B . . 103.0 ?
N2 C13 H13C . . 108.6 ?
N2 C13 H13D . . 108.6 ?
H13A C13 H13B . . 105.1 ?
H13C C13 H13D . . 107.6 ?
C14 C13 N2 . . 136.6(9) ?
C14 C13 H13A . . 103.0 ?
C14 C13 H13B . . 103.0 ?
C14A C13 N2 . . 114.71(17) ?
C14A C13 H13C . . 108.6 ?
C14A C13 H13D . . 108.6 ?
C13 C14 H14 . . 110.7 ?
C15 C14 C13 . . 139(3) ?
C15 C14 H14 . . 110.7 ?
C14 C15 H15A . . 120.0 ?
C14 C15 H15B . . 120.0 ?
H15A C15 H15B . . 120.0 ?
C13 C14A H14A . . 118.8 ?
C15A C14A C13 . . 122.3(3) ?
C15A C14A H14A . . 118.8 ?
C14A C15A H15C . . 120.0 ?
C14A C15A H15D . . 120.0 ?
H15C C15A H15D . . 120.0 ?
C2 O2 C3 . . 113.5(14) ?
H1A C1 H1B . . 109.5 ?
H1A C1 H1C . . 109.5 ?
H1B C1 H1C . . 109.5 ?
C2 C1 H1A . . 109.5 ?
C2 C1 H1B . . 109.5 ?
C2 C1 H1C . . 109.5 ?
O1 C2 O2 . . 117(2) ?
O1 C2 C1 . . 114.3(18) ?
O2 C2 C1 . . 110.6(12) ?
C2A O2A C3 . . 123.3(8) ?
H1AA C1A H1AB . . 109.5 ?
H1AA C1A H1AC . . 109.5 ?
H1AB C1A H1AC . . 109.5 ?
C2A C1A H1AA . . 109.5 ?
C2A C1A H1AB . . 109.5 ?
C2A C1A H1AC . . 109.5 ?
O1A C2A O2A . . 115.7(14) ?
O1A C2A C1A . . 127.1(11) ?
O2A C2A C1A . . 110.0(9) ?

loop_
_geom_bond_atom_site_label_1
_geom_bond_atom_site_label_2
_geom_bond_site_symmetry_2
_geom_bond_distance
_geom_bond_publ_flag
O3 C19 . 1.2583(19) ?
O4 C19 . 1.251(2) ?
N1 H1 . 0.868(10) ?
N1 C7 . 1.363(2) ?
N1 C10 . 1.368(2) ?
N2 H2 . 0.878(9) ?
N2 C12 . 1.5038(19) ?
N2 C16 . 1.510(2) ?
N2 C13 . 1.498(2) ?
C3 C4 . 1.365(3) ?
C3 C8 . 1.391(3) ?
C3 O2 . 1.407(9) ?
C3 O2A . 1.413(6) ?
C4 H4 . 0.9300 ?
C4 C5 . 1.398(3) ?
C5 H5 . 0.9300 ?
C5 C6 . 1.361(3) ?
C6 H6 . 0.9300 ?
C6 C7 . 1.394(3) ?
C7 C8 . 1.413(2) ?
C8 C9 . 1.438(2) ?
C9 C10 . 1.357(3) ?
C9 C11 . 1.503(2) ?
C10 H10 . 0.9300 ?
C11 H11A . 0.9700 ?
C11 H11B . 0.9700 ?
C11 C12 . 1.514(2) ?
C12 H12A . 0.9700 ?
C12 H12B . 0.9700 ?
C16 H16A . 0.9700 ?
C16 H16B . 0.9700 ?
C16 C17 . 1.474(3) ?
C17 H17 . 0.9300 ?
C17 C18 . 1.300(4) ?
C18 H18A . 0.9300 ?
C18 H18B . 0.9300 ?
C19 C20 . 1.491(2) ?
C20 C20 5_676 1.304(3) ?
C20 H20 . 0.9300 ?
O5 C21 . 1.223(9) ?
O6 H6A . 0.8200 ?
O6 C21 . 1.289(8) ?
C21 C22 . 1.564(18) ?
O5A C21A . 1.221(10) ?
O6A H6AA . 0.8200 ?
O6A C21A . 1.285(8) ?
C21A C22 . 1.388(19) ?
C22 C22 7_666 1.288(4) ?
C22 H22 . 0.9300 ?
C22 H22A . 0.9300 ?
C13 H13A . 0.9700 ?
C13 H13B . 0.9700 ?
C13 H13C . 0.9700 ?
C13 H13D . 0.9700 ?
C13 C14 . 1.465(10) ?
C13 C14A . 1.458(3) ?
C14 H14 . 0.9300 ?
C14 C15 . 1.294(10) ?
C15 H15A . 0.9300 ?
C15 H15B . 0.9300 ?
C14A H14A . 0.9300 ?
C14A C15A . 1.290(4) ?
C15A H15C . 0.9300 ?
C15A H15D . 0.9300 ?
O1 C2 . 1.220(10) ?
O2 C2 . 1.348(9) ?
C1 H1A . 0.9600 ?
C1 H1B . 0.9600 ?
C1 H1C . 0.9600 ?
C1 C2 . 1.489(9) ?
O1A C2A . 1.239(9) ?
O2A C2A . 1.359(7) ?
C1A H1AA . 0.9600 ?
C1A H1AB . 0.9600 ?
C1A H1AC . 0.9600 ?
C1A C2A . 1.498(8) ?

loop_
_geom_hbond_atom_site_label_D
_geom_hbond_atom_site_label_H
_geom_hbond_atom_site_label_A
_geom_hbond_site_symmetry_A
_geom_hbond_distance_DH
_geom_hbond_distance_HA
_geom_hbond_distance_DA
_geom_hbond_angle_DHA
_geom_hbond_publ_flag
N1 H1 O3 4_545 0.868(10) 2.217(15) 2.962(2) 143.7(19) yes
N2 H2 O3 . 0.878(9) 1.868(10) 2.7446(19) 176.6(19) yes
O6 H6A O4 . 0.82 1.72 2.530(17) 167.5 yes
O6A H6AA O4 . 0.82 1.81 2.577(16) 155.8 yes

loop_
_geom_torsion_atom_site_label_1
_geom_torsion_atom_site_label_2
_geom_torsion_atom_site_label_3
_geom_torsion_atom_site_label_4
_geom_torsion_site_symmetry_1
_geom_torsion_site_symmetry_2
_geom_torsion_site_symmetry_3
_geom_torsion_site_symmetry_4
_geom_torsion
_geom_torsion_publ_flag
O3 C19 C20 C20 . . . 5_676 0.2(3) ?
O4 C19 C20 C20 . . . 5_676 179.3(2) ?
N1 C7 C8 C3 . . . . -179.21(16) ?
N1 C7 C8 C9 . . . . -0.90(18) ?
N2 C16 C17 C18 . . . . -121.8(3) ?
N2 C13 C14 C15 . . . . -86(5) ?
N2 C13 C14A C15A . . . . 121.5(3) ?
C3 C4 C5 C6 . . . . 0.4(4) ?
C3 C8 C9 C10 . . . . 177.6(2) ?
C3 C8 C9 C11 . . . . 1.0(3) ?
C3 O2 C2 O1 . . . . -47(4) ?
C3 O2 C2 C1 . . . . -179.5(18) ?
C3 O2A C2A O1A . . . . 29(3) ?
C3 O2A C2A C1A . . . . -177.9(14) ?
C4 C3 C8 C7 . . . . 0.7(3) ?
C4 C3 C8 C9 . . . . -177.0(2) ?
C4 C3 O2 C2 . . . . -57(3) ?
C4 C3 O2A C2A . . . . -78.0(17) ?
C4 C5 C6 C7 . . . . 0.6(3) ?
C5 C6 C7 N1 . . . . 178.49(19) ?
C5 C6 C7 C8 . . . . -1.0(3) ?
C6 C7 C8 C3 . . . . 0.4(3) ?
C6 C7 C8 C9 . . . . 178.68(16) ?
C7 N1 C10 C9 . . . . -2.0(2) ?
C7 C8 C9 C10 . . . . -0.25(19) ?
C7 C8 C9 C11 . . . . -176.89(16) ?
C8 C3 C4 C5 . . . . -1.1(3) ?
C8 C3 O2 C2 . . . . 128.5(19) ?
C8 C3 O2A C2A . . . . 107.5(16) ?
C8 C9 C10 N1 . . . . 1.3(2) ?
C8 C9 C11 C12 . . . . 71.7(2) ?
C9 C11 C12 N2 . . . . 175.40(14) ?
C10 N1 C7 C6 . . . . -177.82(19) ?
C10 N1 C7 C8 . . . . 1.7(2) ?
C10 C9 C11 C12 . . . . -104.3(2) ?
C11 C9 C10 N1 . . . . 178.07(16) ?
C12 N2 C16 C17 . . . . 179.1(2) ?
C12 N2 C13 C14 . . . . 20.0(14) ?
C12 N2 C13 C14A . . . . -48.3(2) ?
C16 N2 C12 C11 . . . . 167.33(16) ?
C16 N2 C13 C14 . . . . 145.2(14) ?
C16 N2 C13 C14A . . . . 76.8(2) ?
O5 C21 C22 C22 . . . 7_666 -160.9(18) ?
O6 C21 C22 C22 . . . 7_666 3(2) ?
O5A C21A C22 C22 . . . 7_666 158(2) ?
O6A C21A C22 C22 . . . 7_666 -4(3) ?
C13 N2 C12 C11 . . . . -64.5(2) ?
C13 N2 C16 C17 . . . . 51.5(3) ?
O2 C3 C4 C5 . . . . -174.8(10) ?
O2 C3 C8 C7 . . . . 175.3(9) ?
O2 C3 C8 C9 . . . . -2.4(9) ?
O2A C3 C4 C5 . . . . -175.5(5) ?
O2A C3 C8 C7 . . . . 175.0(5) ?
O2A C3 C8 C9 . . . . -2.7(6) ?

_cod_database_fobs_code 2243723
